data_4085094
loop_
_publ_author_name
'O&#x2019;Brien, Cameron'
'Wong, Michael Yin'
'Cordes, David B.'
'Slawin, Alexandra M. Z.'
'Zysman-Colman, Eli'

_publ_section_title
;
 Cationic Platinum(II) Complexes Bearing Aryl-BIAN Ligands: Synthesis and
 Structural and Optoelectronic Characterization
;
_journal_issue 1
_journal_name_full Organometallics
_journal_page_first 13
_journal_paper_doi 10.1021/om5006512
_journal_volume 34
_journal_year 2015
_chemical_formula_moiety 'C37 H28 N3 O2 Pt, F6 P'
_chemical_formula_sum 'C37 H28 F6 N3 O2 P Pt'
_chemical_formula_weight 886.70
_space_group_IT_number 2
_symmetry_cell_setting triclinic
_symmetry_Int_Tables_number 2
_symmetry_space_group_name_Hall '-P 1'
_symmetry_space_group_name_H-M 'P -1'
_atom_sites_solution_hydrogens geom
_atom_sites_solution_primary direct
_atom_sites_solution_secondary difmap
_cell_angle_alpha 65.087(7)
_cell_angle_beta 83.608(10)
_cell_angle_gamma 65.577(9)
_cell_formula_units_Z 2
_cell_length_a 12.2526(12)
_cell_length_b 12.2779(10)
_cell_length_c 12.7010(16)
_cell_measurement_reflns_used 5316
_cell_measurement_temperature 93
_cell_measurement_theta_max 25.35
_cell_measurement_theta_min 1.77
_cell_volume 1573.3(3)
_computing_cell_refinement 'CrystalClear-SM Expert 2.1 b28'
_computing_data_collection 'CrystalClear-SM Expert 2.1 b28 (Rigaku, 2013)'
_computing_data_reduction 'CrystalClear-SM Expert 2.1 b28'
_computing_molecular_graphics 'CrystalStructure 4.1'
_computing_publication_material 'CrystalStructure 4.1 (Rigaku, 2013)'
_computing_structure_refinement 'SHELXL-2013 (Sheldrick, 2013)'
_computing_structure_solution 'DIRDIF99-PATTY (Gould, et al., 1999)'
_diffrn_ambient_temperature 93
_diffrn_detector_area_resol_mean 5.811
_diffrn_measured_fraction_theta_full 0.995
_diffrn_measured_fraction_theta_max 0.994
_diffrn_measurement_device_type 'Rigaku XtaLAB P200'
_diffrn_measurement_method \w
_diffrn_radiation_type 'Mo K\a'
_diffrn_radiation_wavelength 0.71075
_diffrn_reflns_av_R_equivalents 0.0296
_diffrn_reflns_Laue_measured_fraction_full 0.995
_diffrn_reflns_Laue_measured_fraction_max 0.994
_diffrn_reflns_limit_h_max 14
_diffrn_reflns_limit_h_min -14
_diffrn_reflns_limit_k_max 14
_diffrn_reflns_limit_k_min -14
_diffrn_reflns_limit_l_max 15
_diffrn_reflns_limit_l_min -15
_diffrn_reflns_number 22576
_diffrn_reflns_point_group_measured_fraction_full 0.995
_diffrn_reflns_point_group_measured_fraction_max 0.994
_diffrn_reflns_theta_full 25.000
_diffrn_reflns_theta_max 25.338
_diffrn_reflns_theta_min 1.773
_diffrn_standards_number 0
_exptl_absorpt_coefficient_mu 4.570
_exptl_absorpt_correction_T_max 0.833
_exptl_absorpt_correction_T_min 0.502
_exptl_absorpt_correction_type multi-scan
_exptl_absorpt_process_details 'REQAB (Rigaku, 1998)'
_exptl_crystal_colour red
_exptl_crystal_density_diffrn 1.872
_exptl_crystal_density_method 'not measured'
_exptl_crystal_description prism
_exptl_crystal_F_000 868.00
_exptl_crystal_size_max 0.200
_exptl_crystal_size_mid 0.100
_exptl_crystal_size_min 0.040
_refine_diff_density_max 0.81
_refine_diff_density_min -0.61
_refine_ls_extinction_method none
_refine_ls_goodness_of_fit_ref 1.036
_refine_ls_hydrogen_treatment constr
_refine_ls_number_parameters 465
_refine_ls_number_reflns 5718
_refine_ls_number_restraints 24
_refine_ls_R_factor_gt 0.0165
_refine_ls_shift/su_max 0.001
_refine_ls_structure_factor_coef Fsqd
_refine_ls_weighting_details 'w = 1/[\s^2^(Fo^2^)+(0.0180P)^2^+1.4861P] where P=(Fo^2^+2Fc^2^)/3'
_refine_ls_weighting_scheme calc
_refine_ls_wR_factor_ref 0.0410
_reflns_number_gt 5595
_reflns_number_total 5718
_reflns_threshold_expression F^2^>2.0\s(F^2^)
_cod_data_source_file om5006512_si_002.cif
_cod_data_source_block 3
_cod_depositor_comments 'Adding full bibliography for 4085093--4085094.cif.'
_cod_database_code 4085094

loop_
_symmetry_equiv_pos_site_id
_symmetry_equiv_pos_as_xyz
1 +X,+Y,+Z
2 -X,-Y,-Z

loop_
_atom_site_label
_atom_site_type_symbol
_atom_site_fract_x
_atom_site_fract_y
_atom_site_fract_z
_atom_site_U_iso_or_equiv
_atom_site_adp_type
_atom_site_occupancy
_atom_site_site_symmetry_multiplicity
_atom_site_site_symmetry_order
_atom_site_calc_flag
_atom_site_refinement_flags
Pt1 Pt 0.00402(2) 0.26817(2) 0.14498(2) 0.01181(4) Uani 1 2 0 d .
P1 P 0.65868(6) 0.19608(6) 0.71592(6) 0.02239(14) Uani 1 2 0 d .
F1 F 0.57568(15) 0.25485(18) 0.59990(14) 0.0373(4) Uani 1 2 0 d .
F2 F 0.74269(15) 0.13825(19) 0.83190(14) 0.0445(5) Uani 1 2 0 d .
F3 F 0.54722(16) 0.27430(18) 0.77065(15) 0.0473(5) Uani 1 2 0 d .
F4 F 0.77155(17) 0.1187(2) 0.66063(17) 0.0547(5) Uani 1 2 0 d .
F5 F 0.6246(2) 0.0727(2) 0.7717(2) 0.0674(6) Uani 1 2 0 d .
F6 F 0.69389(18) 0.31925(19) 0.66029(15) 0.0458(5) Uani 1 2 0 d .
O16 O 0.29964(16) 0.28209(16) -0.38089(14) 0.0219(4) Uani 1 2 0 d .
O23 O 0.02267(16) 0.16669(17) 0.73665(15) 0.0223(4) Uani 1 2 0 d .
N1 N 0.16788(17) 0.23767(19) 0.06667(17) 0.0149(4) Uani 1 2 0 d .
N2 N 0.12390(17) 0.21073(18) 0.28407(17) 0.0145(4) Uani 1 2 0 d .
N27 N -0.11192(19) 0.3398(2) 0.00707(19) 0.0101(19) Uani 0.5 2 0 d .
N33 N -0.15374(18) 0.3159(2) 0.21889(18) 0.010(2) Uani 0.5 2 0 d .
C1 C 0.2567(2) 0.2115(2) 0.1331(2) 0.0153(5) Uani 1 2 0 d .
C2 C 0.2314(2) 0.1972(2) 0.2543(2) 0.0153(5) Uani 1 2 0 d .
C3 C 0.3399(2) 0.1768(2) 0.3115(2) 0.0152(5) Uani 1 2 0 d .
C4 C 0.3697(2) 0.1639(2) 0.4193(2) 0.0176(5) Uani 1 2 0 d .
C5 C 0.4851(2) 0.1544(2) 0.4401(2) 0.0200(5) Uani 1 2 0 d .
C6 C 0.5672(2) 0.1587(2) 0.3566(2) 0.0202(5) Uani 1 2 0 d .
C7 C 0.5385(2) 0.1742(2) 0.2440(2) 0.0171(5) Uani 1 2 0 d .
C8 C 0.6106(2) 0.1874(2) 0.1475(2) 0.0202(5) Uani 1 2 0 d .
C9 C 0.5694(2) 0.2047(2) 0.0425(2) 0.0198(5) Uani 1 2 0 d .
C10 C 0.4542(2) 0.2110(2) 0.0245(2) 0.0175(5) Uani 1 2 0 d .
C11 C 0.3811(2) 0.2001(2) 0.1165(2) 0.0153(5) Uani 1 2 0 d .
C12 C 0.4244(2) 0.1813(2) 0.2251(2) 0.0155(5) Uani 1 2 0 d .
C13 C 0.1946(2) 0.2505(2) -0.0512(2) 0.0146(5) Uani 1 2 0 d .
C14 C 0.1591(2) 0.3751(2) -0.1417(2) 0.0164(5) Uani 1 2 0 d .
C15 C 0.1929(2) 0.3895(2) -0.2532(2) 0.0180(5) Uani 1 2 0 d .
C16 C 0.2609(2) 0.2784(2) -0.2743(2) 0.0178(5) Uani 1 2 0 d .
C17 C 0.2928(2) 0.1533(2) -0.1841(2) 0.0206(5) Uani 1 2 0 d .
C18 C 0.2603(2) 0.1387(2) -0.0724(2) 0.0202(5) Uani 1 2 0 d .
C19 C 0.2903(3) 0.4072(3) -0.4688(2) 0.0275(6) Uani 1 2 0 d .
C20 C 0.1010(2) 0.1963(2) 0.4026(2) 0.0159(5) Uani 1 2 0 d .
C21 C 0.1122(2) 0.0746(2) 0.4879(2) 0.0173(5) Uani 1 2 0 d .
C22 C 0.0870(2) 0.0606(2) 0.6016(2) 0.0176(5) Uani 1 2 0 d .
C23 C 0.0509(2) 0.1686(2) 0.6286(2) 0.0175(5) Uani 1 2 0 d .
C24 C 0.0426(2) 0.2902(2) 0.5423(2) 0.0196(5) Uani 1 2 0 d .
C25 C 0.0668(2) 0.3046(2) 0.4291(2) 0.0189(5) Uani 1 2 0 d .
C26 C 0.0263(3) 0.0456(3) 0.8270(2) 0.0263(6) Uani 1 2 0 d .
C28 C -0.2308(2) 0.4128(2) 0.0213(2) 0.0148(5) Uani 1 2 0 d .
C29 C -0.3195(2) 0.4815(2) -0.0707(2) 0.0178(5) Uani 1 2 0 d .
C30 C -0.2916(2) 0.4726(2) -0.1765(2) 0.0215(5) Uani 1 2 0 d .
C31 C -0.1748(2) 0.3932(3) -0.1885(2) 0.0213(5) Uani 1 2 0 d .
C32 C -0.0865(2) 0.3288(2) -0.0974(2) 0.0178(5) Uani 1 2 0 d .
C34 C -0.2542(2) 0.4003(2) 0.1405(2) 0.0149(5) Uani 1 2 0 d .
C35 C -0.3665(2) 0.4588(2) 0.1779(2) 0.0182(5) Uani 1 2 0 d .
C36 C -0.3797(2) 0.4294(2) 0.2953(2) 0.0198(5) Uani 1 2 0 d .
C37 C -0.2809(2) 0.3384(2) 0.3748(2) 0.0191(5) Uani 1 2 0 d .
C38 C -0.1703(2) 0.2835(2) 0.3357(2) 0.0162(5) Uani 1 2 0 d .
H4 H 0.31419 0.16144 0.47782 0.0211 Uiso 1 2 0 calc R
H5 H 0.50667 0.14474 0.51409 0.0240 Uiso 1 2 0 calc R
H6 H 0.64397 0.15131 0.37425 0.0242 Uiso 1 2 0 calc R
H8 H 0.68816 0.18431 0.15545 0.0243 Uiso 1 2 0 calc R
H9 H 0.61995 0.21264 -0.02023 0.0238 Uiso 1 2 0 calc R
H10 H 0.42805 0.22227 -0.04853 0.0210 Uiso 1 2 0 calc R
H14 H 0.11168 0.45054 -0.12724 0.0196 Uiso 1 2 0 calc R
H15 H 0.16971 0.4747 -0.31493 0.0216 Uiso 1 2 0 calc R
H17 H 0.33704 0.0777 -0.19921 0.0248 Uiso 1 2 0 calc R
H18 H 0.28247 0.05355 -0.01086 0.0242 Uiso 1 2 0 calc R
H19A H 0.33023 0.444 -0.43866 0.0330 Uiso 1 2 0 calc R
H19B H 0.20533 0.46716 -0.49038 0.0330 Uiso 1 2 0 calc R
H19C H 0.32894 0.39603 -0.53757 0.0330 Uiso 1 2 0 calc R
H21 H 0.13696 0.00116 0.46898 0.0207 Uiso 1 2 0 calc R
H22 H 0.09441 -0.02243 0.66046 0.0211 Uiso 1 2 0 calc R
H24 H 0.02028 0.36311 0.56142 0.0235 Uiso 1 2 0 calc R
H25 H 0.06026 0.38737 0.3703 0.0227 Uiso 1 2 0 calc R
H26A H 0.10936 -0.02069 0.84435 0.0316 Uiso 1 2 0 calc R
H26B H -0.02405 0.01537 0.80149 0.0316 Uiso 1 2 0 calc R
H26C H -0.00384 0.05933 0.89721 0.0316 Uiso 1 2 0 calc R
H29 H -0.39893 0.53436 -0.06079 0.0214 Uiso 1 2 0 calc R
H30 H -0.35109 0.51996 -0.23978 0.0258 Uiso 1 2 0 calc R
H31 H -0.15539 0.38293 -0.25926 0.0255 Uiso 1 2 0 calc R
H35 H -0.43369 0.51864 0.12283 0.0218 Uiso 1 2 0 calc R
H36 H -0.455 0.47083 0.32102 0.0237 Uiso 1 2 0 calc R
H37 H -0.28947 0.314 0.45584 0.0229 Uiso 1 2 0 calc R
C27 C -0.11192(19) 0.3398(2) 0.00707(19) 0.022(3) Uiso 0.5 2 0 d .
C33 C -0.15374(18) 0.3159(2) 0.21889(18) 0.017(3) Uiso 0.5 2 0 d .
H32 H -0.00708 0.27624 -0.10736 0.0214 Uiso 1 2 0 calc R
H38 H -0.10362 0.22156 0.39096 0.0195 Uiso 1 2 0 calc R

loop_
_atom_site_aniso_label
_atom_site_aniso_U_11
_atom_site_aniso_U_22
_atom_site_aniso_U_33
_atom_site_aniso_U_12
_atom_site_aniso_U_13
_atom_site_aniso_U_23
Pt1 0.01165(5) 0.01175(5) 0.01139(5) -0.00352(4) 0.00062(4) -0.00538(4)
P1 0.0256(3) 0.0175(3) 0.0209(3) -0.0070(3) 0.0079(3) -0.0083(3)
F1 0.0348(9) 0.0551(11) 0.0303(9) -0.0254(8) 0.0036(7) -0.0183(8)
F2 0.0335(9) 0.0514(11) 0.0218(9) -0.0010(8) 0.0023(7) -0.0074(8)
F3 0.0415(10) 0.0410(11) 0.0269(9) 0.0088(8) 0.0088(8) -0.0118(8)
F4 0.0444(11) 0.0610(13) 0.0436(11) 0.0033(10) 0.0104(9) -0.0340(10)
F5 0.0883(17) 0.0371(12) 0.0744(15) -0.0416(12) 0.0138(13) -0.0070(11)
F6 0.0719(13) 0.0503(11) 0.0301(9) -0.0455(10) -0.0024(9) -0.0083(8)
O16 0.0322(10) 0.0178(9) 0.0141(8) -0.0077(8) 0.0037(7) -0.0081(7)
O23 0.0282(9) 0.0216(9) 0.0171(9) -0.0086(8) 0.0062(7) -0.0108(7)
N1 0.0165(10) 0.0129(10) 0.0142(10) -0.0039(8) -0.0011(8) -0.0062(8)
N2 0.0148(10) 0.0119(10) 0.0160(10) -0.0043(8) 0.0023(8) -0.0064(8)
N27 0.011(2) 0.010(2) 0.011(2) -0.0046(11) -0.0001(8) -0.0045(11)
N33 0.010(2) 0.009(2) 0.011(2) -0.0043(11) 0.0009(8) -0.0043(11)
C1 0.0163(11) 0.0089(11) 0.0181(12) -0.0038(9) 0.0014(9) -0.0046(9)
C2 0.0169(11) 0.0092(11) 0.0170(12) -0.0034(9) -0.0012(9) -0.0041(9)
C3 0.0141(11) 0.0110(11) 0.0174(12) -0.0023(9) -0.0004(9) -0.0055(9)
C4 0.0209(12) 0.0112(11) 0.0156(12) -0.0024(9) -0.0005(9) -0.0046(9)
C5 0.0250(13) 0.0136(12) 0.0184(12) -0.0029(10) -0.0066(10) -0.0068(10)
C6 0.0171(12) 0.0118(11) 0.0292(14) -0.0023(10) -0.0072(10) -0.0075(10)
C7 0.0142(11) 0.0097(11) 0.0261(13) -0.0023(9) -0.0017(9) -0.0077(10)
C8 0.0130(11) 0.0132(12) 0.0325(14) -0.0038(9) 0.0023(10) -0.0094(11)
C9 0.0191(12) 0.0130(12) 0.0254(13) -0.0053(10) 0.0078(10) -0.0089(10)
C10 0.0211(12) 0.0136(11) 0.0171(12) -0.0057(10) 0.0033(9) -0.0075(10)
C11 0.0174(12) 0.0101(11) 0.0166(12) -0.0040(9) 0.0001(9) -0.0053(9)
C12 0.0157(11) 0.0097(11) 0.0190(12) -0.0034(9) 0.0006(9) -0.0055(9)
C13 0.0145(11) 0.0160(12) 0.0134(11) -0.0055(9) -0.0007(9) -0.0063(9)
C14 0.0155(11) 0.0143(11) 0.0199(12) -0.0050(9) -0.0000(9) -0.0083(10)
C15 0.0199(12) 0.0134(12) 0.0175(12) -0.0058(10) 0.0004(10) -0.0042(10)
C16 0.0195(12) 0.0190(12) 0.0167(12) -0.0081(10) 0.0000(9) -0.0085(10)
C17 0.0273(13) 0.0140(12) 0.0201(13) -0.0042(10) -0.0011(10) -0.0100(10)
C18 0.0273(13) 0.0138(12) 0.0164(12) -0.0065(10) -0.0026(10) -0.0043(10)
C19 0.0391(16) 0.0190(13) 0.0168(13) -0.0076(12) 0.0069(11) -0.0060(11)
C20 0.0136(11) 0.0190(12) 0.0154(12) -0.0051(10) 0.0021(9) -0.0091(10)
C21 0.0157(11) 0.0150(12) 0.0198(12) -0.0037(9) 0.0006(9) -0.0085(10)
C22 0.0169(11) 0.0147(12) 0.0168(12) -0.0049(9) 0.0010(9) -0.0041(10)
C23 0.0157(11) 0.0192(12) 0.0157(12) -0.0056(10) 0.0028(9) -0.0073(10)
C24 0.0180(12) 0.0178(12) 0.0242(13) -0.0054(10) 0.0051(10) -0.0124(10)
C25 0.0174(12) 0.0142(12) 0.0227(13) -0.0062(10) 0.0040(10) -0.0062(10)
C26 0.0325(14) 0.0245(14) 0.0174(13) -0.0103(12) 0.0073(11) -0.0073(11)
C28 0.0162(11) 0.0121(11) 0.0169(12) -0.0061(9) 0.0026(9) -0.0066(9)
C29 0.0154(11) 0.0158(12) 0.0209(12) -0.0047(9) -0.0020(9) -0.0071(10)
C30 0.0213(12) 0.0215(13) 0.0197(13) -0.0078(10) -0.0060(10) -0.0057(10)
C31 0.0250(13) 0.0264(13) 0.0183(12) -0.0131(11) 0.0027(10) -0.0122(11)
C32 0.0181(12) 0.0196(12) 0.0192(12) -0.0081(10) 0.0021(10) -0.0109(10)
C34 0.0164(11) 0.0112(11) 0.0180(12) -0.0067(9) 0.0000(9) -0.0054(9)
C35 0.0150(11) 0.0150(12) 0.0228(13) -0.0054(9) 0.0007(9) -0.0066(10)
C36 0.0188(12) 0.0168(12) 0.0259(13) -0.0080(10) 0.0079(10) -0.0115(10)
C37 0.0248(13) 0.0195(12) 0.0171(12) -0.0131(10) 0.0062(10) -0.0082(10)
C38 0.0164(11) 0.0154(12) 0.0167(12) -0.0071(10) -0.0001(9) -0.0056(10)

loop_
_atom_type_symbol
_atom_type_description
_atom_type_scat_dispersion_real
_atom_type_scat_dispersion_imag
_atom_type_scat_source
C C 0.0033 0.0016
;
International Tables for Crystallography
(1992, Vol. C, Tables 4.2.6.8 and 6.1.1.4)
;
H H 0.0000 0.0000
;
International Tables for Crystallography
(1992, Vol. C, Table 6.1.1.4)
;
F F 0.0171 0.0103
;
International Tables for Crystallography
(1992, Vol. C, Tables 4.2.6.8 and 6.1.1.4)
;
N N 0.0061 0.0033
;
International Tables for Crystallography
(1992, Vol. C, Tables 4.2.6.8 and 6.1.1.4)
;
O O 0.0106 0.0060
;
International Tables for Crystallography
(1992, Vol. C, Tables 4.2.6.8 and 6.1.1.4)
;
P P 0.1023 0.0942
;
International Tables for Crystallography
(1992, Vol. C, Tables 4.2.6.8 and 6.1.1.4)
;
Pt Pt -1.7033 8.3905
;
International Tables for Crystallography
(1992, Vol. C, Tables 4.2.6.8 and 6.1.1.4)
;

loop_
_geom_angle_atom_site_label_1
_geom_angle_atom_site_label_2
_geom_angle_atom_site_label_3
_geom_angle
_geom_angle_publ_flag
N1 Pt1 N2 78.37(8) yes
N1 Pt1 N27 101.09(9) yes
N1 Pt1 N33 173.82(11) yes
N2 Pt1 N27 174.84(10) yes
N2 Pt1 N33 100.06(9) yes
N27 Pt1 N33 79.93(9) yes
F1 P1 F2 179.36(13) yes
F1 P1 F3 89.85(10) yes
F1 P1 F4 90.36(11) yes
F1 P1 F5 91.27(14) yes
F1 P1 F6 89.05(11) yes
F2 P1 F3 90.23(10) yes
F2 P1 F4 89.55(10) yes
F2 P1 F5 89.37(13) yes
F2 P1 F6 90.31(12) yes
F3 P1 F4 179.27(15) yes
F3 P1 F5 89.99(13) yes
F3 P1 F6 90.29(11) yes
F4 P1 F5 90.71(13) yes
F4 P1 F6 89.01(12) yes
F5 P1 F6 179.58(11) yes
C16 O16 C19 116.8(2) yes
C23 O23 C26 117.3(2) yes
Pt1 N1 C1 113.82(17) yes
Pt1 N1 C13 130.16(17) yes
C1 N1 C13 115.8(2) yes
Pt1 N2 C2 113.47(17) yes
Pt1 N2 C20 129.86(16) yes
C2 N2 C20 116.4(2) yes
Pt1 N27 C28 113.93(19) yes
Pt1 N27 C32 127.96(16) yes
C28 N27 C32 118.1(2) yes
Pt1 N33 C34 114.74(16) yes
Pt1 N33 C38 127.27(16) yes
C34 N33 C38 117.7(2) yes
N1 C1 C2 116.7(2) yes
N1 C1 C11 135.3(2) yes
C2 C1 C11 107.9(2) yes
N2 C2 C1 117.2(2) yes
N2 C2 C3 134.7(3) yes
C1 C2 C3 108.0(2) yes
C2 C3 C4 135.1(2) yes
C2 C3 C12 105.1(2) yes
C4 C3 C12 119.7(3) yes
C3 C4 C5 118.3(2) yes
C4 C5 C6 122.2(3) yes
C5 C6 C7 120.9(3) yes
C6 C7 C8 127.4(3) yes
C6 C7 C12 116.3(2) yes
C8 C7 C12 116.2(3) yes
C7 C8 C9 120.8(3) yes
C8 C9 C10 122.5(2) yes
C9 C10 C11 118.1(3) yes
C1 C11 C10 135.8(3) yes
C1 C11 C12 104.8(2) yes
C10 C11 C12 119.2(3) yes
C3 C12 C7 122.6(3) yes
C3 C12 C11 114.2(2) yes
C7 C12 C11 123.2(2) yes
N1 C13 C14 119.3(2) yes
N1 C13 C18 120.18(18) yes
C14 C13 C18 120.4(2) yes
C13 C14 C15 120.0(2) yes
C14 C15 C16 119.8(2) yes
O16 C16 C15 124.28(19) yes
O16 C16 C17 115.7(2) yes
C15 C16 C17 120.0(2) yes
C16 C17 C18 120.3(3) yes
C13 C18 C17 119.4(2) yes
N2 C20 C21 119.2(3) yes
N2 C20 C25 119.8(2) yes
C21 C20 C25 121.0(2) yes
C20 C21 C22 119.6(3) yes
C21 C22 C23 119.8(2) yes
O23 C23 C22 124.9(2) yes
O23 C23 C24 115.2(3) yes
C22 C23 C24 120.0(2) yes
C23 C24 C25 120.4(3) yes
C20 C25 C24 119.2(2) yes
N27 C28 C29 121.1(2) yes
N27 C28 C34 114.48(19) yes
C29 C28 C34 124.2(2) yes
C28 C29 C30 120.0(2) yes
C29 C30 C31 119.0(2) yes
C30 C31 C32 120.3(3) yes
N27 C32 C31 121.4(2) yes
N33 C34 C28 113.46(19) yes
N33 C34 C35 121.0(2) yes
C28 C34 C35 125.4(2) yes
C34 C35 C36 120.0(2) yes
C35 C36 C37 119.0(2) yes
C36 C37 C38 119.9(2) yes
N33 C38 C37 122.04(19) yes
C3 C4 H4 120.855 no
C5 C4 H4 120.845 no
C4 C5 H5 118.920 no
C6 C5 H5 118.921 no
C5 C6 H6 119.537 no
C7 C6 H6 119.539 no
C7 C8 H8 119.589 no
C9 C8 H8 119.603 no
C8 C9 H9 118.732 no
C10 C9 H9 118.741 no
C9 C10 H10 120.965 no
C11 C10 H10 120.971 no
C13 C14 H14 120.006 no
C15 C14 H14 120.001 no
C14 C15 H15 120.103 no
C16 C15 H15 120.112 no
C16 C17 H17 119.864 no
C18 C17 H17 119.869 no
C13 C18 H18 120.294 no
C17 C18 H18 120.295 no
O16 C19 H19A 109.467 no
O16 C19 H19B 109.472 no
O16 C19 H19C 109.475 no
H19A C19 H19B 109.472 no
H19A C19 H19C 109.466 no
H19B C19 H19C 109.476 no
C20 C21 H21 120.179 no
C22 C21 H21 120.175 no
C21 C22 H22 120.092 no
C23 C22 H22 120.089 no
C23 C24 H24 119.817 no
C25 C24 H24 119.811 no
C20 C25 H25 120.410 no
C24 C25 H25 120.411 no
O23 C26 H26A 109.469 no
O23 C26 H26B 109.468 no
O23 C26 H26C 109.467 no
H26A C26 H26B 109.475 no
H26A C26 H26C 109.472 no
H26B C26 H26C 109.478 no
C28 C29 H29 120.023 no
C30 C29 H29 120.022 no
C29 C30 H30 120.494 no
C31 C30 H30 120.492 no
C30 C31 H31 119.854 no
C32 C31 H31 119.860 no
N27 C32 H32 119.303 no
C31 C32 H32 119.296 no
C34 C35 H35 119.983 no
C36 C35 H35 119.971 no
C35 C36 H36 120.491 no
C37 C36 H36 120.492 no
C36 C37 H37 120.046 no
C38 C37 H37 120.044 no
N33 C38 H38 118.980 no
C37 C38 H38 118.980 no

loop_
_geom_bond_atom_site_label_1
_geom_bond_atom_site_label_2
_geom_bond_distance
_geom_bond_publ_flag
Pt1 N1 2.099(2) yes
Pt1 N2 2.109(2) yes
Pt1 N27 2.021(2) yes
Pt1 N33 2.021(2) yes
P1 F1 1.599(2) yes
P1 F2 1.608(2) yes
P1 F3 1.593(2) yes
P1 F4 1.602(2) yes
P1 F5 1.589(3) yes
P1 F6 1.595(3) yes
O16 C16 1.372(3) yes
O16 C19 1.435(3) yes
O23 C23 1.370(3) yes
O23 C26 1.431(3) yes
N1 C1 1.298(4) yes
N1 C13 1.452(3) yes
N2 C2 1.291(3) yes
N2 C20 1.448(3) yes
N27 C28 1.399(3) yes
N27 C32 1.378(4) yes
N33 C34 1.389(3) yes
N33 C38 1.379(3) yes
C1 C2 1.486(4) yes
C1 C11 1.471(4) yes
C2 C3 1.464(4) yes
C3 C4 1.383(4) yes
C3 C12 1.422(3) yes
C4 C5 1.415(4) yes
C5 C6 1.378(4) yes
C6 C7 1.425(4) yes
C7 C8 1.421(4) yes
C7 C12 1.406(4) yes
C8 C9 1.380(4) yes
C9 C10 1.420(4) yes
C10 C11 1.386(3) yes
C11 C12 1.425(4) yes
C13 C14 1.389(3) yes
C13 C18 1.398(4) yes
C14 C15 1.389(4) yes
C15 C16 1.394(4) yes
C16 C17 1.396(3) yes
C17 C18 1.386(4) yes
C20 C21 1.388(3) yes
C20 C25 1.394(4) yes
C21 C22 1.395(4) yes
C22 C23 1.391(4) yes
C23 C24 1.401(3) yes
C24 C25 1.385(4) yes
C28 C29 1.397(3) yes
C28 C34 1.463(4) yes
C29 C30 1.388(4) yes
C30 C31 1.395(3) yes
C31 C32 1.391(4) yes
C34 C35 1.400(3) yes
C35 C36 1.385(4) yes
C36 C37 1.391(3) yes
C37 C38 1.385(3) yes
C4 H4 0.950 no
C5 H5 0.950 no
C6 H6 0.950 no
C8 H8 0.950 no
C9 H9 0.950 no
C10 H10 0.950 no
C14 H14 0.950 no
C15 H15 0.950 no
C17 H17 0.950 no
C18 H18 0.950 no
C19 H19A 0.980 no
C19 H19B 0.980 no
C19 H19C 0.980 no
C21 H21 0.950 no
C22 H22 0.950 no
C24 H24 0.950 no
C25 H25 0.950 no
C26 H26A 0.980 no
C26 H26B 0.980 no
C26 H26C 0.980 no
C29 H29 0.950 no
C30 H30 0.950 no
C31 H31 0.950 no
C32 H32 0.950 no
C35 H35 0.950 no
C36 H36 0.950 no
C37 H37 0.950 no
C38 H38 0.950 no

loop_
_geom_contact_atom_site_label_1
_geom_contact_atom_site_label_2
_geom_contact_distance
_geom_contact_publ_flag
_geom_contact_site_symmetry_2
N1 C3 3.587(4) no .
N1 C10 3.388(3) no .
N1 C12 3.584(4) no .
N1 C32 3.451(4) no .
N2 C4 3.352(4) no .
N2 C11 3.588(3) no .
N2 C12 3.573(3) no .
N2 C38 3.394(3) no .
N27 C13 3.537(3) no .
N27 C30 2.813(3) no .
N33 C20 3.505(4) no .
N33 C36 2.810(3) no .
C1 C14 3.268(3) no .
C1 C18 3.085(4) no .
C2 C21 3.208(3) no .
C2 C25 3.163(4) no .
C3 C6 2.805(4) no .
C3 C20 2.978(3) no .
C3 C25 3.523(3) no .
C4 C7 2.864(4) no .
C4 C20 3.170(4) no .
C4 C25 3.399(3) no .
C5 C12 2.758(4) no .
C7 C10 2.871(4) no .
C8 C11 2.814(4) no .
C9 C12 2.750(4) no .
C10 C13 3.208(4) no .
C10 C18 3.355(5) no .
C11 C13 2.991(4) no .
C11 C18 3.428(5) no .
C13 C16 2.776(4) no .
C13 C32 3.220(4) no .
C14 C17 2.783(4) no .
C14 C32 3.235(4) no .
C15 C18 2.792(3) no .
C15 C19 2.821(4) no .
C20 C23 2.773(4) no .
C20 C38 3.136(4) no .
C21 C24 2.784(4) no .
C21 C38 3.502(3) no .
C22 C25 2.796(3) no .
C22 C26 2.825(4) no .
C25 C38 3.401(4) no .
C28 C31 2.762(4) no .
C29 C32 2.770(3) no .
C29 C35 3.060(4) no .
C34 C37 2.761(4) no .
C35 C38 2.754(3) no .
F1 O16 3.250(3) no 1_556
F1 C5 3.258(4) no .
F1 C19 3.222(3) no 1_556
F1 C37 3.196(3) no 1_655
F2 C9 3.386(3) no 1_556
F2 C18 3.496(3) no 2_656
F2 C26 3.181(3) no 1_655
F2 C31 3.572(4) no 1_656
F3 C9 3.202(3) no 1_556
F3 C10 3.178(3) no 1_556
F3 C16 3.593(4) no 1_556
F3 C35 3.399(3) no 2_566
F3 C36 3.129(3) no 2_566
F4 N2 3.466(3) no 2_656
F4 C2 3.576(4) no 2_656
F4 C21 3.405(4) no 2_656
F4 C26 3.546(4) no 1_655
F4 C37 3.421(3) no 1_655
F5 N1 3.429(2) no 2_656
F5 C1 2.897(3) no 2_656
F5 C2 3.188(4) no 2_656
F5 C3 3.495(4) no 2_656
F5 C11 3.067(4) no 2_656
F5 C12 3.395(4) no 2_656
F6 C19 3.283(3) no 2_665
F6 C30 3.395(4) no 1_656
F6 C31 3.235(5) no 1_656
F6 C37 3.520(4) no 1_655
O16 F1 3.250(3) no 1_554
O16 C4 3.298(4) no 1_554
O16 C5 3.420(3) no 1_554
O16 C24 3.350(4) no 1_554
O23 C17 3.485(4) no 1_556
O23 C31 3.262(3) no 1_556
O23 C32 3.302(4) no 1_556
N1 F5 3.429(2) no 2_656
N2 F4 3.466(3) no 2_656
N33 C14 3.469(4) no 2_565
C1 F5 2.897(3) no 2_656
C2 F4 3.576(4) no 2_656
C2 F5 3.188(4) no 2_656
C3 F5 3.495(4) no 2_656
C4 O16 3.298(4) no 1_556
C4 C5 3.272(3) no 2_656
C4 C6 3.585(3) no 2_656
C4 C19 3.572(5) no 1_556
C5 F1 3.258(4) no .
C5 O16 3.420(3) no 1_556
C5 C4 3.272(3) no 2_656
C5 C5 3.308(4) no 2_656
C5 C19 3.599(4) no 1_556
C6 C4 3.585(3) no 2_656
C6 C36 3.402(4) no 1_655
C6 C37 3.508(5) no 1_655
C8 C34 3.597(5) no 1_655
C9 F2 3.386(3) no 1_554
C9 F3 3.202(3) no 1_554
C10 F3 3.178(3) no 1_554
C10 C35 3.526(3) no 2_565
C11 F5 3.067(4) no 2_656
C11 C29 3.453(4) no 2_565
C12 F5 3.395(4) no 2_656
C12 C29 3.457(3) no 2_565
C14 N33 3.469(4) no 2_565
C14 C34 3.414(5) no 2_565
C15 C38 3.591(4) no 2_565
C16 F3 3.593(4) no 1_554
C17 O23 3.485(4) no 1_554
C18 F2 3.496(3) no 2_656
C19 F1 3.222(3) no 1_554
C19 F6 3.283(3) no 2_665
C19 C4 3.572(5) no 1_554
C19 C5 3.599(4) no 1_554
C21 F4 3.405(4) no 2_656
C24 O16 3.350(4) no 1_556
C26 F2 3.181(3) no 1_455
C26 F4 3.546(4) no 1_455
C29 C11 3.453(4) no 2_565
C29 C12 3.457(3) no 2_565
C30 F6 3.395(4) no 1_454
C31 F2 3.572(4) no 1_454
C31 F6 3.235(5) no 1_454
C31 O23 3.262(3) no 1_554
C32 O23 3.302(4) no 1_554
C34 C8 3.597(5) no 1_455
C34 C14 3.414(5) no 2_565
C35 F3 3.399(3) no 2_566
C35 C10 3.526(3) no 2_565
C36 F3 3.129(3) no 2_566
C36 C6 3.402(4) no 1_455
C37 F1 3.196(3) no 1_455
C37 F4 3.421(3) no 1_455
C37 F6 3.520(4) no 1_455
C37 C6 3.508(5) no 1_455
C38 C15 3.591(4) no 2_565
C27 C33 2.596(3) no .
C33 C27 2.596(3) no .
Pt1 H32 3.1810 no .
Pt1 H38 3.1667 no .
O16 H15 2.6623 no .
O16 H17 2.4976 no .
O23 H22 2.6677 no .
O23 H24 2.4908 no .
N1 H10 3.3218 no .
N1 H14 2.6148 no .
N1 H18 2.6447 no .
N1 H32 3.0065 no .
N2 H4 3.2732 no .
N2 H21 2.6104 no .
N2 H25 2.6313 no .
N2 H38 2.9385 no .
N27 H14 3.5142 no .
N27 H29 3.2877 no .
N27 H31 3.2658 no .
N33 H35 3.2808 no .
N33 H37 3.2684 no .
C1 H10 2.9393 no .
C1 H14 3.3944 no .
C1 H18 3.0908 no .
C2 H4 2.9164 no .
C2 H21 3.2619 no .
C2 H25 3.1909 no .
C3 H5 3.2564 no .
C3 H25 3.5659 no .
C4 H6 3.2953 no .
C4 H25 3.5745 no .
C6 H4 3.2982 no .
C6 H8 2.7723 no .
C7 H5 3.2894 no .
C7 H9 3.2854 no .
C8 H6 2.7733 no .
C8 H10 3.3074 no .
C10 H8 3.3044 no .
C10 H18 3.5593 no .
C11 H9 3.2590 no .
C11 H18 3.4643 no .
C12 H4 3.2914 no .
C12 H6 3.2691 no .
C12 H8 3.2650 no .
C12 H10 3.2932 no .
C13 H10 2.7379 no .
C13 H15 3.2638 no .
C13 H17 3.2633 no .
C13 H32 2.5040 no .
C14 H10 3.1091 no .
C14 H18 3.2760 no .
C14 H32 2.6851 no .
C15 H10 3.3995 no .
C15 H17 3.2728 no .
C15 H19A 2.7475 no .
C15 H19B 2.7575 no .
C15 H32 3.3171 no .
C16 H10 3.3719 no .
C16 H14 3.2663 no .
C16 H18 3.2711 no .
C16 H19A 2.5826 no .
C16 H19B 2.6678 no .
C16 H19C 3.2041 no .
C17 H10 3.0744 no .
C17 H15 3.2745 no .
C17 H32 3.5476 no .
C18 H10 2.7410 no .
C18 H14 3.2755 no .
C18 H32 2.9831 no .
C19 H15 2.5298 no .
C20 H4 2.6846 no .
C20 H22 3.2645 no .
C20 H24 3.2565 no .
C20 H38 2.4092 no .
C21 H4 3.0455 no .
C21 H25 3.2774 no .
C21 H38 2.5831 no .
C22 H4 3.4630 no .
C22 H24 3.2724 no .
C22 H26A 2.8187 no .
C22 H26B 2.6964 no .
C22 H38 3.1044 no .
C23 H4 3.5521 no .
C23 H21 3.2693 no .
C23 H25 3.2772 no .
C23 H26A 2.6679 no .
C23 H26B 2.5887 no .
C23 H26C 3.2041 no .
C23 H38 3.4227 no .
C24 H4 3.2210 no .
C24 H22 3.2758 no .
C24 H38 3.3153 no .
C25 H4 2.7847 no .
C25 H21 3.2770 no .
C25 H38 2.8356 no .
C26 H22 2.5281 no .
C28 H30 3.2723 no .
C28 H35 2.7489 no .
C28 H32 3.2414 no .
C29 H31 3.2565 no .
C29 H35 2.8027 no .
C30 H32 3.2685 no .
C31 H29 3.2589 no .
C32 H14 3.2546 no .
C32 H30 3.2749 no .
C34 H29 2.7277 no .
C34 H36 3.2736 no .
C34 H38 3.2276 no .
C35 H29 2.7936 no .
C35 H37 3.2524 no .
C36 H38 3.2550 no .
C37 H35 3.2531 no .
C38 H36 3.2628 no .
H4 H5 2.3619 no .
H4 H21 3.5178 no .
H4 H25 3.1397 no .
H5 H6 2.3059 no .
H6 H8 2.6604 no .
H8 H9 2.3063 no .
H9 H10 2.3652 no .
H10 H18 3.1197 no .
H14 H15 2.3404 no .
H14 H32 2.9663 no .
H15 H19A 2.3828 no .
H15 H19B 2.2558 no .
H15 H19C 3.5000 no .
H17 H18 2.3384 no .
H18 H32 3.4187 no .
H21 H22 2.3493 no .
H21 H38 2.9646 no .
H22 H26A 2.3727 no .
H22 H26B 2.2572 no .
H22 H26C 3.4981 no .
H24 H25 2.3383 no .
H25 H38 3.3254 no .
H29 H30 2.3450 no .
H29 H35 2.2639 no .
H30 H31 2.3503 no .
H31 H32 2.3288 no .
H35 H36 2.3419 no .
H36 H37 2.3493 no .
H37 H38 2.3207 no .
Pt1 H14 3.0586 no 2_565
Pt1 H22 3.5677 no 2_556
Pt1 H26B 3.1588 no 2_556
P1 H9 3.4113 no 1_556
P1 H37 3.1105 no 1_655
F1 H5 2.4743 no .
F1 H6 3.4908 no .
F1 H19A 2.8761 no 1_556
F1 H19C 3.0798 no 1_556
F1 H36 3.3583 no 1_655
F1 H36 3.5972 no 2_566
F1 H37 2.4093 no 1_655
F2 H9 2.5107 no 1_556
F2 H18 2.5965 no 2_656
F2 H26B 2.6969 no 1_655
F2 H26C 2.9462 no 1_655
F2 H31 3.4315 no 1_656
F3 H9 2.5878 no 1_556
F3 H10 2.5697 no 1_556
F3 H19A 3.2869 no 1_556
F3 H35 3.1277 no 2_566
F3 H36 2.5931 no 2_566
F4 H21 2.5294 no 2_656
F4 H26B 2.7460 no 1_655
F4 H37 2.6020 no 1_655
F4 H38 3.5288 no 1_655
F5 H5 3.3367 no .
F5 H17 3.4793 no 1_556
F5 H18 2.8757 no 2_656
F6 H19A 3.0070 no 2_665
F6 H19B 3.2211 no 2_665
F6 H19C 3.0702 no 2_665
F6 H30 3.0567 no 1_656
F6 H31 2.7116 no 1_656
F6 H36 3.0641 no 2_566
F6 H37 2.6079 no 1_655
O16 H4 2.7196 no 1_554
O16 H5 2.9431 no 1_554
O16 H24 3.2204 no 1_554
O23 H31 2.6669 no 1_556
O23 H32 2.7470 no 1_556
N27 H14 3.5032 no 2_565
N27 H26A 3.5491 no 2_556
N33 H8 3.3230 no 1_455
N33 H14 2.8499 no 2_565
N33 H15 3.2111 no 2_565
N33 H22 3.0476 no 2_556
C3 H5 3.3835 no 2_656
C3 H30 3.4997 no 2_565
C4 H5 3.1947 no 2_656
C4 H19C 2.9584 no 1_556
C4 H30 3.4993 no 2_565
C5 H4 3.3839 no 2_656
C5 H5 3.4271 no 2_656
C5 H19C 2.9046 no 1_556
C5 H30 3.4765 no 2_565
C6 H4 3.3136 no 2_656
C6 H30 3.4758 no 2_565
C6 H36 3.5594 no 1_655
C7 H17 3.0992 no 2_655
C7 H29 3.1553 no 2_565
C7 H30 3.4790 no 2_565
C8 H17 2.8291 no 2_655
C8 H26A 3.1726 no 2_656
C8 H29 3.1225 no 2_565
C9 H17 2.9501 no 2_655
C9 H18 3.1077 no 2_655
C9 H29 3.1095 no 2_565
C9 H35 2.9682 no 2_565
C10 H17 3.3422 no 2_655
C10 H18 3.5596 no 2_655
C10 H29 3.1374 no 2_565
C10 H35 2.9608 no 2_565
C11 H17 3.5659 no 2_655
C11 H29 3.1283 no 2_565
C12 H17 3.4272 no 2_655
C12 H29 3.1215 no 2_565
C12 H30 3.4793 no 2_565
C14 H25 3.5043 no 2_565
C15 H24 3.5265 no 1_554
C15 H25 3.1470 no 2_565
C16 H24 3.3363 no 1_554
C17 H26A 3.5895 no 1_554
C19 H4 3.2557 no 1_554
C19 H5 3.2951 no 1_554
C19 H24 3.5228 no 1_554
C19 H30 3.4927 no 2_564
C19 H31 3.3983 no 2_564
C19 H37 3.4913 no 2_565
C21 H6 3.1472 no 2_656
C21 H21 3.4687 no 2_556
C21 H38 3.3417 no 2_556
C22 H6 3.1926 no 2_656
C22 H21 3.4275 no 2_556
C22 H38 3.3463 no 2_556
C23 H31 3.4927 no 1_556
C24 H15 3.4464 no 2_565
C24 H19B 3.3925 no 1_556
C24 H19B 3.1380 no 2_565
C24 H31 3.5085 no 1_556
C25 H15 2.9958 no 2_565
C25 H19B 3.5794 no 1_556
C26 H8 3.4257 no 2_656
C26 H26C 3.2060 no 2_557
C26 H31 3.5218 no 1_556
C26 H32 3.1355 no 1_556
C28 H8 3.1072 no 1_455
C28 H14 3.3353 no 2_565
C29 H8 3.5385 no 1_455
C29 H9 3.4637 no 1_455
C29 H35 3.1677 no 2_465
C30 H9 3.5142 no 1_455
C30 H19C 3.2903 no 2_564
C30 H35 3.3257 no 2_465
C30 H36 3.4507 no 2_465
C31 H19C 3.4936 no 2_564
C31 H25 3.4240 no 2_565
C31 H26C 3.4671 no 1_554
C32 H26C 3.0635 no 1_554
C34 H8 2.9433 no 1_455
C34 H14 2.9579 no 2_565
C35 H6 3.4967 no 1_455
C35 H8 3.2846 no 1_455
C35 H10 3.3190 no 2_565
C35 H29 3.3360 no 2_465
C35 H30 3.3884 no 2_465
C36 H6 3.0185 no 1_455
C36 H15 3.3108 no 2_565
C36 H19A 3.0836 no 2_565
C36 H30 3.1967 no 2_465
C37 H6 2.8083 no 1_455
C37 H15 2.9302 no 2_565
C37 H19A 2.9227 no 2_565
C37 H21 3.4871 no 2_556
C38 H6 3.1924 no 1_455
C38 H14 3.5239 no 2_565
C38 H15 2.8708 no 2_565
C38 H21 3.2060 no 2_556
C38 H22 2.9246 no 2_556
H4 O16 2.7196 no 1_556
H4 C5 3.3839 no 2_656
H4 C6 3.3136 no 2_656
H4 C19 3.2557 no 1_556
H4 H5 3.4441 no 2_656
H4 H6 3.3236 no 2_656
H4 H19C 2.8836 no 1_556
H5 F1 2.4743 no .
H5 F5 3.3367 no .
H5 O16 2.9431 no 1_556
H5 C3 3.3835 no 2_656
H5 C4 3.1947 no 2_656
H5 C5 3.4271 no 2_656
H5 C19 3.2951 no 1_556
H5 H4 3.4441 no 2_656
H5 H19C 2.7836 no 1_556
H6 F1 3.4908 no .
H6 C21 3.1472 no 2_656
H6 C22 3.1926 no 2_656
H6 C35 3.4967 no 1_655
H6 C36 3.0185 no 1_655
H6 C37 2.8083 no 1_655
H6 C38 3.1924 no 1_655
H6 H4 3.3236 no 2_656
H6 H21 2.9272 no 2_656
H6 H22 3.0087 no 2_656
H6 H36 3.3663 no 1_655
H6 H37 3.0014 no 1_655
H6 H38 3.5861 no 1_655
H8 N33 3.3230 no 1_655
H8 C26 3.4257 no 2_656
H8 C28 3.1072 no 1_655
H8 C29 3.5385 no 1_655
H8 C34 2.9433 no 1_655
H8 C35 3.2846 no 1_655
H8 H17 3.1670 no 2_655
H8 H22 3.0996 no 2_656
H8 H26A 2.4630 no 2_656
H8 H35 3.5899 no 1_655
H9 P1 3.4113 no 1_554
H9 F2 2.5107 no 1_554
H9 F3 2.5878 no 1_554
H9 C29 3.4637 no 1_655
H9 C30 3.5142 no 1_655
H9 H17 3.3401 no 2_655
H9 H18 2.8379 no 2_655
H9 H26A 3.5064 no 2_656
H9 H35 2.9335 no 2_565
H10 F3 2.5697 no 1_554
H10 C35 3.3190 no 2_565
H10 H35 2.9416 no 2_565
H14 Pt1 3.0586 no 2_565
H14 N27 3.5032 no 2_565
H14 N33 2.8499 no 2_565
H14 C28 3.3353 no 2_565
H14 C34 2.9579 no 2_565
H14 C38 3.5239 no 2_565
H14 H25 3.2763 no 2_565
H15 N33 3.2111 no 2_565
H15 C24 3.4464 no 2_565
H15 C25 2.9958 no 2_565
H15 C36 3.3108 no 2_565
H15 C37 2.9302 no 2_565
H15 C38 2.8708 no 2_565
H15 H24 3.4962 no 1_554
H15 H24 3.4238 no 2_565
H15 H25 2.6065 no 2_565
H15 H37 3.2769 no 2_565
H15 H38 3.1841 no 2_565
H17 F5 3.4793 no 1_554
H17 C7 3.0992 no 2_655
H17 C8 2.8291 no 2_655
H17 C9 2.9501 no 2_655
H17 C10 3.3422 no 2_655
H17 C11 3.5659 no 2_655
H17 C12 3.4272 no 2_655
H17 H8 3.1670 no 2_655
H17 H9 3.3401 no 2_655
H17 H26A 3.3805 no 1_554
H18 F2 2.5965 no 2_656
H18 F5 2.8757 no 2_656
H18 C9 3.1077 no 2_655
H18 C10 3.5596 no 2_655
H18 H9 2.8379 no 2_655
H18 H26A 3.5484 no 1_554
H19A F1 2.8761 no 1_554
H19A F3 3.2869 no 1_554
H19A F6 3.0070 no 2_665
H19A C36 3.0836 no 2_565
H19A C37 2.9227 no 2_565
H19A H36 2.9682 no 2_565
H19A H37 2.7159 no 2_565
H19B F6 3.2211 no 2_665
H19B C24 3.3925 no 1_554
H19B C24 3.1380 no 2_565
H19B C25 3.5794 no 1_554
H19B H24 2.9259 no 1_554
H19B H24 2.6468 no 2_565
H19B H25 3.2941 no 1_554
H19B H25 3.5340 no 2_565
H19B H31 2.9059 no 2_564
H19B H37 3.4437 no 2_565
H19C F1 3.0798 no 1_554
H19C F6 3.0702 no 2_665
H19C C4 2.9584 no 1_554
H19C C5 2.9046 no 1_554
H19C C30 3.2903 no 2_564
H19C C31 3.4936 no 2_564
H19C H4 2.8836 no 1_554
H19C H5 2.7836 no 1_554
H19C H30 2.5957 no 2_564
H19C H31 3.0158 no 2_564
H19C H36 3.2618 no 1_654
H21 F4 2.5294 no 2_656
H21 C21 3.4687 no 2_556
H21 C22 3.4275 no 2_556
H21 C37 3.4871 no 2_556
H21 C38 3.2060 no 2_556
H21 H6 2.9272 no 2_656
H21 H21 3.3701 no 2_556
H21 H22 3.2972 no 2_556
H21 H37 3.2683 no 2_556
H21 H38 2.7336 no 2_556
H22 Pt1 3.5677 no 2_556
H22 N33 3.0476 no 2_556
H22 C38 2.9246 no 2_556
H22 H6 3.0087 no 2_656
H22 H8 3.0996 no 2_656
H22 H21 3.2972 no 2_556
H22 H38 2.7418 no 2_556
H24 O16 3.2204 no 1_556
H24 C15 3.5265 no 1_556
H24 C16 3.3363 no 1_556
H24 C19 3.5228 no 1_556
H24 H15 3.4962 no 1_556
H24 H15 3.4238 no 2_565
H24 H19B 2.9259 no 1_556
H24 H19B 2.6468 no 2_565
H24 H24 2.8902 no 2_566
H24 H25 3.2648 no 2_566
H24 H31 2.9701 no 1_556
H25 C14 3.5043 no 2_565
H25 C15 3.1470 no 2_565
H25 C31 3.4240 no 2_565
H25 H14 3.2763 no 2_565
H25 H15 2.6065 no 2_565
H25 H19B 3.2941 no 1_556
H25 H19B 3.5340 no 2_565
H25 H24 3.2648 no 2_566
H25 H31 3.2098 no 2_565
H26A N27 3.5491 no 2_556
H26A C8 3.1726 no 2_656
H26A C17 3.5895 no 1_556
H26A H8 2.4630 no 2_656
H26A H9 3.5064 no 2_656
H26A H17 3.3805 no 1_556
H26A H18 3.5484 no 1_556
H26A H26C 3.3048 no 2_557
H26B Pt1 3.1588 no 2_556
H26B F2 2.6969 no 1_455
H26B F4 2.7460 no 1_455
H26B H26C 3.5605 no 2_557
H26C F2 2.9462 no 1_455
H26C C26 3.2060 no 2_557
H26C C31 3.4671 no 1_556
H26C C32 3.0635 no 1_556
H26C H26A 3.3048 no 2_557
H26C H26B 3.5605 no 2_557
H26C H26C 2.3844 no 2_557
H26C H31 3.3544 no 1_556
H26C H32 2.6231 no 1_556
H29 C7 3.1553 no 2_565
H29 C8 3.1225 no 2_565
H29 C9 3.1095 no 2_565
H29 C10 3.1374 no 2_565
H29 C11 3.1283 no 2_565
H29 C12 3.1215 no 2_565
H29 C35 3.3360 no 2_465
H29 H29 3.0016 no 2_465
H29 H35 2.6731 no 2_465
H30 F6 3.0567 no 1_454
H30 C3 3.4997 no 2_565
H30 C4 3.4993 no 2_565
H30 C5 3.4765 no 2_565
H30 C6 3.4758 no 2_565
H30 C7 3.4790 no 2_565
H30 C12 3.4793 no 2_565
H30 C19 3.4927 no 2_564
H30 C35 3.3884 no 2_465
H30 C36 3.1967 no 2_465
H30 H19C 2.5957 no 2_564
H30 H35 2.9922 no 2_465
H30 H36 2.6359 no 2_465
H31 F2 3.4315 no 1_454
H31 F6 2.7116 no 1_454
H31 O23 2.6669 no 1_554
H31 C19 3.3983 no 2_564
H31 C23 3.4927 no 1_554
H31 C24 3.5085 no 1_554
H31 C26 3.5218 no 1_554
H31 H19B 2.9059 no 2_564
H31 H19C 3.0158 no 2_564
H31 H24 2.9701 no 1_554
H31 H25 3.2098 no 2_565
H31 H26C 3.3544 no 1_554
H35 F3 3.1277 no 2_566
H35 C9 2.9682 no 2_565
H35 C10 2.9608 no 2_565
H35 C29 3.1677 no 2_465
H35 C30 3.3257 no 2_465
H35 H8 3.5899 no 1_455
H35 H9 2.9335 no 2_565
H35 H10 2.9416 no 2_565
H35 H29 2.6731 no 2_465
H35 H30 2.9922 no 2_465
H36 F1 3.3583 no 1_455
H36 F1 3.5972 no 2_566
H36 F3 2.5931 no 2_566
H36 F6 3.0641 no 2_566
H36 C6 3.5594 no 1_455
H36 C30 3.4507 no 2_465
H36 H6 3.3663 no 1_455
H36 H19A 2.9682 no 2_565
H36 H19C 3.2618 no 1_456
H36 H30 2.6359 no 2_465
H37 P1 3.1105 no 1_455
H37 F1 2.4093 no 1_455
H37 F4 2.6020 no 1_455
H37 F6 2.6079 no 1_455
H37 C19 3.4913 no 2_565
H37 H6 3.0014 no 1_455
H37 H15 3.2769 no 2_565
H37 H19A 2.7159 no 2_565
H37 H19B 3.4437 no 2_565
H37 H21 3.2683 no 2_556
H32 O23 2.7470 no 1_554
H32 C26 3.1355 no 1_554
H32 H26C 2.6231 no 1_554
H38 F4 3.5288 no 1_455
H38 C21 3.3417 no 2_556
H38 C22 3.3463 no 2_556
H38 H6 3.5861 no 1_455
H38 H15 3.1841 no 2_565
H38 H21 2.7336 no 2_556
H38 H22 2.7418 no 2_556

loop_
_geom_torsion_atom_site_label_1
_geom_torsion_atom_site_label_2
_geom_torsion_atom_site_label_3
_geom_torsion_atom_site_label_4
_geom_torsion
_geom_torsion_publ_flag
N1 Pt1 N2 C2 5.86(14) no
N1 Pt1 N2 C20 179.67(19) no
N2 Pt1 N1 C1 -5.54(13) no
N2 Pt1 N1 C13 179.41(19) no
N1 Pt1 N27 C28 -158.12(15) no
N1 Pt1 N27 C32 19.4(2) no
N27 Pt1 N1 C1 169.23(14) no
N27 Pt1 N1 C13 -5.8(2) no
N2 Pt1 N33 C34 158.26(17) no
N2 Pt1 N33 C38 -15.6(2) no
N33 Pt1 N2 C2 -168.06(14) no
N33 Pt1 N2 C20 5.75(19) no
N27 Pt1 N33 C34 -16.50(17) no
N27 Pt1 N33 C38 169.6(2) no
N33 Pt1 N27 C28 15.67(16) no
N33 Pt1 N27 C32 -166.8(2) no
C19 O16 C16 C15 13.1(4) no
C19 O16 C16 C17 -167.5(2) no
C26 O23 C23 C22 -2.5(4) no
C26 O23 C23 C24 178.2(2) no
Pt1 N1 C1 C2 4.5(3) no
Pt1 N1 C1 C11 -170.2(2) no
Pt1 N1 C13 C14 73.4(3) no
Pt1 N1 C13 C18 -109.6(2) no
C1 N1 C13 C14 -101.6(2) no
C1 N1 C13 C18 75.4(3) no
C13 N1 C1 C2 -179.68(19) no
C13 N1 C1 C11 5.6(4) no
Pt1 N2 C2 C1 -5.4(3) no
Pt1 N2 C2 C3 170.52(19) no
Pt1 N2 C20 C21 92.3(2) no
Pt1 N2 C20 C25 -87.0(3) no
C2 N2 C20 C21 -94.1(3) no
C2 N2 C20 C25 86.6(2) no
C20 N2 C2 C1 179.92(19) no
C20 N2 C2 C3 -4.2(4) no
Pt1 N27 C28 C29 172.60(17) no
Pt1 N27 C28 C34 -12.6(3) no
Pt1 N27 C32 C31 -174.44(17) no
C28 N27 C32 C31 3.0(4) no
C32 N27 C28 C29 -5.2(4) no
C32 N27 C28 C34 169.6(2) no
Pt1 N33 C34 C28 14.3(3) no
Pt1 N33 C34 C35 -169.44(18) no
Pt1 N33 C38 C37 169.76(18) no
C34 N33 C38 C37 -3.9(4) no
C38 N33 C34 C28 -171.2(2) no
C38 N33 C34 C35 5.0(4) no
N1 C1 C2 N2 0.6(3) no
N1 C1 C2 C3 -176.3(2) no
N1 C1 C11 C10 -1.0(5) no
N1 C1 C11 C12 174.5(3) no
C2 C1 C11 C10 -176.1(2) no
C2 C1 C11 C12 -0.6(2) no
C11 C1 C2 N2 176.7(2) no
C11 C1 C2 C3 -0.2(3) no
N2 C2 C3 C4 0.1(5) no
N2 C2 C3 C12 -175.3(3) no
C1 C2 C3 C4 176.3(2) no
C1 C2 C3 C12 0.9(2) no
C2 C3 C4 C5 -175.4(2) no
C2 C3 C12 C7 175.75(19) no
C2 C3 C12 C11 -1.3(3) no
C4 C3 C12 C7 -0.5(3) no
C4 C3 C12 C11 -177.59(19) no
C12 C3 C4 C5 -0.6(3) no
C3 C4 C5 C6 0.5(3) no
C4 C5 C6 C7 0.5(4) no
C5 C6 C7 C8 176.3(2) no
C5 C6 C7 C12 -1.5(3) no
C6 C7 C8 C9 -178.5(2) no
C6 C7 C12 C3 1.5(3) no
C6 C7 C12 C11 178.33(19) no
C8 C7 C12 C3 -176.6(2) no
C8 C7 C12 C11 0.2(3) no
C12 C7 C8 C9 -0.7(3) no
C7 C8 C9 C10 0.4(4) no
C8 C9 C10 C11 0.5(4) no
C9 C10 C11 C1 174.1(2) no
C9 C10 C11 C12 -0.9(3) no
C1 C11 C12 C3 1.2(3) no
C1 C11 C12 C7 -175.86(19) no
C10 C11 C12 C3 177.7(2) no
C10 C11 C12 C7 0.6(4) no
N1 C13 C14 C15 174.5(2) no
N1 C13 C18 C17 -175.1(2) no
C14 C13 C18 C17 1.8(4) no
C18 C13 C14 C15 -2.5(4) no
C13 C14 C15 C16 1.0(4) no
C14 C15 C16 O16 -179.4(3) no
C14 C15 C16 C17 1.3(4) no
O16 C16 C17 C18 178.6(2) no
C15 C16 C17 C18 -1.9(4) no
C16 C17 C18 C13 0.4(5) no
N2 C20 C21 C22 -178.2(2) no
N2 C20 C25 C24 178.6(2) no
C21 C20 C25 C24 -0.7(4) no
C25 C20 C21 C22 1.1(4) no
C20 C21 C22 C23 -0.0(4) no
C21 C22 C23 O23 179.3(2) no
C21 C22 C23 C24 -1.5(4) no
O23 C23 C24 C25 -178.8(2) no
C22 C23 C24 C25 1.9(4) no
C23 C24 C25 C20 -0.8(4) no
N27 C28 C29 C30 3.3(4) no
N27 C28 C34 N33 -1.1(4) no
N27 C28 C34 C35 -177.1(2) no
C29 C28 C34 N33 173.6(3) no
C29 C28 C34 C35 -2.5(5) no
C34 C28 C29 C30 -171.0(2) no
C28 C29 C30 C31 0.8(4) no
C29 C30 C31 C32 -3.0(4) no
C30 C31 C32 N27 1.1(5) no
N33 C34 C35 C36 -2.2(5) no
C28 C34 C35 C36 173.6(3) no
C34 C35 C36 C37 -2.0(5) no
C35 C36 C37 C38 3.1(5) no
C36 C37 C38 N33 -0.1(5) no
